data_7041268
loop_
_publ_author_name
'Ide, Yuki'
'Murai, Nami'
'Ishimae, Hiroki'
'Suzuki, Masaaki'
'Mori, Shigeki'
'Takahashi, Masashi'
'Nakamura, Mikio'
'Yoshino, Katsumi'
'Ikeue, Takahisa'

_publ_section_title
;
 Spin-crossover between high-spin (S = 5/2) and low-spin (S = 1/2) states
 in six-coordinate iron(iii) porphyrin complexes having two pyridine-N
 oxide derivatives.
;
_journal_issue 1
_journal_name_full 'Dalton transactions (Cambridge, England : 2003)'
_journal_page_first 242
_journal_page_last 249
_journal_paper_doi 10.1039/c6dt03859j
_journal_volume 46
_journal_year 2016
_chemical_formula_moiety 'C58 H28 F20 Fe N8 O2, 2.5(C7 H8), B F4, C H2 Cl2'
_chemical_formula_sum 'C76.5 H50 B Cl2 F24 Fe N8 O2'
_chemical_formula_weight 1706.80
_chemical_name_systematic '[Fe(TPFPP)(4NMe2PyNO)2]BF4'
_space_group_crystal_system triclinic
_space_group_IT_number 2
_space_group_name_Hall '-P 1'
_space_group_name_H-M_alt 'P -1'
_symmetry_space_group_name_Hall '-P 1'
_symmetry_space_group_name_H-M 'P -1'
_atom_sites_solution_hydrogens geom
_atom_sites_solution_primary direct
_atom_sites_solution_secondary difmap
_audit_creation_method SHELXL-2014/7
_audit_update_record
;
2016-10-27 deposited with the CCDC.
2016-11-28 downloaded from the CCDC.
;
_cell_angle_alpha 92.515(14)
_cell_angle_beta 108.315(10)
_cell_angle_gamma 117.216(8)
_cell_formula_units_Z 2
_cell_length_a 14.7563(16)
_cell_length_b 15.299(2)
_cell_length_c 18.938(2)
_cell_measurement_reflns_used 5983
_cell_measurement_temperature 100(2)
_cell_measurement_theta_max 31.13
_cell_measurement_theta_min 2.15
_cell_volume 3519.2(9)
_computing_cell_refinement CrystalClear
_computing_data_collection 'CrystalClear (Rigaku Inc., 2008)'
_computing_data_reduction CrystalClear
_computing_molecular_graphics 'CrystalStructure 4.1.1 (Rigaku, 2015)'
_computing_publication_material 'CrystalStructure 4.1.1'
_computing_structure_refinement 'SHELXL-2014/7 (Sheldrick, 2014)'
_computing_structure_solution 'SIR2011 (Burla, et al., 2012)'
_diffrn_ambient_temperature 100(2)
_diffrn_detector_area_resol_mean 7.111
_diffrn_measured_fraction_theta_full 0.999
_diffrn_measured_fraction_theta_max 0.999
_diffrn_measurement_device_type 'Rigaku Saturn724'
_diffrn_measurement_method \w
_diffrn_radiation_type MoK\a
_diffrn_radiation_wavelength 0.71075
_diffrn_reflns_av_R_equivalents 0.0770
_diffrn_reflns_av_unetI/netI 0.0767
_diffrn_reflns_Laue_measured_fraction_full 0.999
_diffrn_reflns_Laue_measured_fraction_max 0.999
_diffrn_reflns_limit_h_max 18
_diffrn_reflns_limit_h_min -18
_diffrn_reflns_limit_k_max 19
_diffrn_reflns_limit_k_min -19
_diffrn_reflns_limit_l_max 23
_diffrn_reflns_limit_l_min -23
_diffrn_reflns_number 55241
_diffrn_reflns_point_group_measured_fraction_full 0.999
_diffrn_reflns_point_group_measured_fraction_max 0.999
_diffrn_reflns_theta_full 25.242
_diffrn_reflns_theta_max 26.500
_diffrn_reflns_theta_min 2.121
_diffrn_source 'Varimax 50 kV 24 mA Rotating anode'
_exptl_absorpt_coefficient_mu 0.410
_exptl_absorpt_correction_T_max 0.992
_exptl_absorpt_correction_T_min 0.916
_exptl_absorpt_correction_type multi-scan
_exptl_absorpt_process_details 'REQAB (Rigaku, 1998)'
_exptl_crystal_colour black
_exptl_crystal_density_diffrn 1.611
_exptl_crystal_density_method 'not measured'
_exptl_crystal_description prism
_exptl_crystal_F_000 1724
_exptl_crystal_recrystallization_method 'Re-crystallisation from solvent'
_exptl_crystal_size_max 0.180
_exptl_crystal_size_mid 0.060
_exptl_crystal_size_min 0.020
_refine_diff_density_max 0.903
_refine_diff_density_min -0.514
_refine_diff_density_rms 0.080
_refine_ls_extinction_method none
_refine_ls_goodness_of_fit_ref 1.046
_refine_ls_hydrogen_treatment constr
_refine_ls_matrix_type full
_refine_ls_number_parameters 1163
_refine_ls_number_reflns 14590
_refine_ls_number_restraints 375
_refine_ls_restrained_S_all 1.041
_refine_ls_R_factor_all 0.1373
_refine_ls_R_factor_gt 0.0988
_refine_ls_shift/su_max 0.001
_refine_ls_shift/su_mean 0.000
_refine_ls_structure_factor_coef Fsqd
_refine_ls_weighting_details 'w=1/[\s^2^(Fo^2^)+(0.0800P)^2^+10.0000P] where P=(Fo^2^+2Fc^2^)/3'
_refine_ls_weighting_scheme calc
_refine_ls_wR_factor_gt 0.2119
_refine_ls_wR_factor_ref 0.2368
_reflns_Friedel_coverage 0.000
_reflns_number_gt 10094
_reflns_number_total 14590
_reflns_threshold_expression 'I > 2\s(I)'
_cod_data_source_file c6dt03859j3.cif
_cod_data_source_block shelxl
_cod_depositor_comments 'Adding full bibliography for 7041264--7041268.cif.'
_cod_original_cell_volume 3519.3(8)
_cod_original_formula_sum 'C76.50 H50 B Cl2 F24 Fe N8 O2'
_cod_database_code 7041268
_shelx_shelxl_version_number 2014/7
_shelx_space_group_comment
;
The symmetry employed for this shelxl refinement is uniquely defined
by the following loop, which should always be used as a source of
symmetry information in preference to the above space-group names.
They are only intended as comments.
;
_shelx_estimated_absorpt_t_min 0.930
_shelx_estimated_absorpt_t_max 0.992

loop_
_space_group_symop_operation_xyz
'x, y, z'
'-x, -y, -z'

loop_
_atom_site_label
_atom_site_type_symbol
_atom_site_fract_x
_atom_site_fract_y
_atom_site_fract_z
_atom_site_U_iso_or_equiv
_atom_site_adp_type
_atom_site_occupancy
_atom_site_site_symmetry_order
_atom_site_calc_flag
_atom_site_refinement_flags_posn
_atom_site_refinement_flags_adp
_atom_site_refinement_flags_occupancy
_atom_site_disorder_assembly
_atom_site_disorder_group
Fe1 Fe 0.17810(6) 0.97160(5) 0.26721(4) 0.02937(19) Uani 1 1 d . . . . .
F1 F 0.2163(3) 1.3319(2) 0.17210(18) 0.0527(9) Uani 1 1 d . . . . .
F2 F 0.2806(3) 1.5292(2) 0.2031(2) 0.0584(9) Uani 1 1 d . . . . .
F3 F 0.3772(3) 1.6343(2) 0.3496(2) 0.0665(11) Uani 1 1 d . . . . .
F4 F 0.4083(4) 1.5386(3) 0.4668(2) 0.0871(15) Uani 1 1 d . . . . .
F5 F 0.3466(3) 1.3420(3) 0.43519(19) 0.0641(10) Uani 1 1 d . . . . .
F6 F -0.2427(3) 0.8981(3) 0.22685(19) 0.0518(8) Uani 1 1 d . . . . .
F7 F -0.4075(3) 0.8613(3) 0.2751(2) 0.0599(10) Uani 1 1 d . . . . .
F8 F -0.3820(3) 0.8463(3) 0.4211(2) 0.0666(10) Uani 1 1 d . . . . .
F9 F -0.1931(3) 0.8623(3) 0.5179(2) 0.0743(12) Uani 1 1 d . . . . .
F10 F -0.0280(3) 0.8957(3) 0.46988(18) 0.0557(9) Uani 1 1 d . . . . .
F11 F 0.0008(3) 0.5856(2) 0.10163(19) 0.0625(10) Uani 1 1 d . . . . .
F12 F -0.0466(3) 0.3927(2) 0.0818(2) 0.0652(10) Uani 1 1 d . . . . .
F13 F 0.0070(3) 0.3144(2) 0.2039(2) 0.0529(9) Uani 1 1 d . . . . .
F14 F 0.1094(3) 0.4316(2) 0.3465(2) 0.0567(9) Uani 1 1 d . . . . .
F15 F 0.1587(3) 0.6263(2) 0.36762(18) 0.0520(8) Uani 1 1 d . . . . .
F16 F 0.4316(3) 1.0441(3) 0.0815(2) 0.0699(11) Uani 1 1 d . . . . .
F17 F 0.6210(3) 1.0807(3) 0.0652(2) 0.0825(14) Uani 1 1 d . . . . .
F18 F 0.7973(3) 1.1114(3) 0.1889(2) 0.0688(11) Uani 1 1 d . . . . .
F19 F 0.7827(3) 1.1061(3) 0.3281(2) 0.0721(12) Uani 1 1 d . . . . .
F20 F 0.5922(3) 1.0614(3) 0.3431(2) 0.0572(9) Uani 1 1 d . . . . .
F21 F -0.3583(4) 1.3220(4) 0.1561(3) 0.1087(17) Uani 1 1 d . . . . .
F22 F -0.2673(5) 1.3027(3) 0.2627(3) 0.0994(16) Uani 1 1 d . . . . .
F23 F -0.2195(3) 1.2957(3) 0.1606(2) 0.0724(11) Uani 1 1 d . . . . .
F24 F -0.1804(3) 1.4435(3) 0.2245(3) 0.0818(13) Uani 1 1 d . . . . .
O1 O 0.0911(3) 0.9358(2) 0.16110(18) 0.0336(8) Uani 1 1 d . . . . .
O2 O 0.2686(3) 1.0089(2) 0.37317(19) 0.0344(8) Uani 1 1 d . . . . .
N1 N 0.2961(3) 1.0972(3) 0.2552(2) 0.0304(9) Uani 1 1 d . . . . .
N2 N 0.1143(3) 1.0524(3) 0.2941(2) 0.0304(9) Uani 1 1 d . . . . .
N3 N 0.0611(3) 0.8473(3) 0.2805(2) 0.0316(9) Uani 1 1 d . . . . .
N4 N 0.2403(3) 0.8902(3) 0.2394(2) 0.0305(9) Uani 1 1 d . . . . .
N5 N 0.0583(3) 1.0003(3) 0.1290(2) 0.0331(9) Uani 1 1 d . . . . .
N6 N -0.0579(4) 1.1756(4) 0.0173(3) 0.0464(12) Uani 1 1 d . . . . .
N7 N 0.2912(3) 0.9410(3) 0.4077(2) 0.0302(9) Uani 1 1 d . . . . .
N8 N 0.3796(4) 0.7582(3) 0.5322(3) 0.0401(10) Uani 1 1 d . . . . .
C1 C 0.3838(4) 1.1052(4) 0.2387(3) 0.0325(11) Uani 1 1 d . . . . .
C2 C 0.4572(4) 1.2087(4) 0.2405(3) 0.0367(11) Uani 1 1 d . . . . .
H2 H 0.5234 1.2338 0.2313 0.044 Uiso 1 1 calc R U . . .
C3 C 0.4132(4) 1.2626(4) 0.2579(3) 0.0373(12) Uani 1 1 d . . . . .
H3 H 0.4425 1.3332 0.2630 0.045 Uiso 1 1 calc R U . . .
C4 C 0.3135(4) 1.1935(3) 0.2676(3) 0.0313(10) Uani 1 1 d . . . . .
C5 C 0.2456(4) 1.2211(4) 0.2876(3) 0.0325(11) Uani 1 1 d . . . . .
C6 C 0.1523(4) 1.1547(3) 0.2997(3) 0.0300(10) Uani 1 1 d . . . . .
C7 C 0.0835(4) 1.1828(4) 0.3217(3) 0.0364(11) Uani 1 1 d . . . . .
H7 H 0.0913 1.2481 0.3280 0.044 Uiso 1 1 calc R U . . .
C8 C 0.0055(4) 1.0990(4) 0.3317(3) 0.0359(11) Uani 1 1 d . . . . .
H8 H -0.0520 1.0941 0.3467 0.043 Uiso 1 1 calc R U . . .
C9 C 0.0256(4) 1.0185(3) 0.3156(3) 0.0295(10) Uani 1 1 d . . . . .
C10 C -0.0378(4) 0.9201(4) 0.3204(3) 0.0320(11) Uani 1 1 d . . . . .
C11 C -0.0214(4) 0.8401(4) 0.3035(3) 0.0307(10) Uani 1 1 d . . . . .
C12 C -0.0907(4) 0.7378(4) 0.3057(3) 0.0373(12) Uani 1 1 d . . . . .
H12 H -0.1532 0.7139 0.3194 0.045 Uiso 1 1 calc R U . . .
C13 C -0.0505(4) 0.6819(4) 0.2846(3) 0.0381(12) Uani 1 1 d . . . . .
H13 H -0.0791 0.6115 0.2807 0.046 Uiso 1 1 calc R U . . .
C14 C 0.0437(4) 0.7495(4) 0.2693(3) 0.0331(11) Uani 1 1 d . . . . .
C15 C 0.1092(4) 0.7209(3) 0.2461(3) 0.0309(10) Uani 1 1 d . . . . .
C16 C 0.2009(4) 0.7877(4) 0.2317(3) 0.0330(11) Uani 1 1 d . . . . .
C17 C 0.2703(4) 0.7598(4) 0.2097(3) 0.0373(12) Uani 1 1 d . . . . .
H17 H 0.2607 0.6940 0.2011 0.045 Uiso 1 1 calc R U . . .
C18 C 0.3517(4) 0.8446(4) 0.2035(3) 0.0351(11) Uani 1 1 d . . . . .
H18 H 0.4105 0.8500 0.1899 0.042 Uiso 1 1 calc R U . . .
C19 C 0.3322(4) 0.9258(4) 0.2215(3) 0.0330(11) Uani 1 1 d . . . . .
C20 C 0.4010(4) 1.0255(4) 0.2231(3) 0.0332(11) Uani 1 1 d . . . . .
C21 C 0.2799(4) 1.3312(4) 0.3027(3) 0.0320(11) Uani 1 1 d . . . . .
C22 C 0.2648(4) 1.3814(4) 0.2453(3) 0.0376(12) Uani 1 1 d . . . . .
C23 C 0.2976(5) 1.4828(4) 0.2606(3) 0.0433(13) Uani 1 1 d . . . . .
C24 C 0.3459(5) 1.5354(4) 0.3351(4) 0.0503(15) Uani 1 1 d . . . . .
C25 C 0.3621(5) 1.4874(4) 0.3935(3) 0.0546(16) Uani 1 1 d . . . . .
C26 C 0.3293(5) 1.3871(4) 0.3766(3) 0.0451(13) Uani 1 1 d . . . . .
C27 C -0.1306(4) 0.8973(4) 0.3469(3) 0.0350(11) Uani 1 1 d . . . . .
C28 C -0.2279(4) 0.8896(4) 0.2987(3) 0.0392(12) Uani 1 1 d . . . . .
C29 C -0.3123(4) 0.8721(4) 0.3237(4) 0.0441(13) Uani 1 1 d . . . . .
C30 C -0.2993(5) 0.8646(4) 0.3974(4) 0.0498(15) Uani 1 1 d . . . . .
C31 C -0.2039(5) 0.8718(5) 0.4465(3) 0.0485(14) Uani 1 1 d . . . . .
C32 C -0.1214(4) 0.8882(4) 0.4205(3) 0.0411(12) Uani 1 1 d . . . . .
C33 C 0.0788(4) 0.6121(4) 0.2354(3) 0.0372(12) Uani 1 1 d . . . . .
C34 C 0.0273(5) 0.5495(4) 0.1640(3) 0.0419(13) Uani 1 1 d . . . . .
C35 C 0.0022(5) 0.4495(4) 0.1527(3) 0.0455(14) Uani 1 1 d . . . . .
C36 C 0.0280(4) 0.4097(4) 0.2142(4) 0.0425(13) Uani 1 1 d . . . . .
C37 C 0.0806(4) 0.4695(4) 0.2860(3) 0.0409(12) Uani 1 1 d . . . . .
C38 C 0.1049(4) 0.5688(4) 0.2960(3) 0.0382(12) Uani 1 1 d . . . . .
C39 C 0.5059(4) 1.0508(4) 0.2123(3) 0.0365(11) Uani 1 1 d . . . . .
C40 C 0.5174(5) 1.0574(4) 0.1433(3) 0.0469(14) Uani 1 1 d . . . . .
C41 C 0.6139(5) 1.0756(5) 0.1339(4) 0.0581(17) Uani 1 1 d . . . . .
C42 C 0.7025(5) 1.0919(4) 0.1969(4) 0.0511(15) Uani 1 1 d . . . . .
C43 C 0.6958(5) 1.0883(4) 0.2667(4) 0.0501(15) Uani 1 1 d . . . . .
C44 C 0.5979(4) 1.0673(4) 0.2734(3) 0.0395(12) Uani 1 1 d . . . . .
C45 C 0.1185(4) 1.0684(4) 0.0963(3) 0.0365(11) Uani 1 1 d . . . . .
H45 H 0.1868 1.0750 0.0990 0.044 Uiso 1 1 calc R U . . .
C46 C 0.0834(5) 1.1277(4) 0.0597(3) 0.0404(12) Uani 1 1 d . . . . .
H46 H 0.1271 1.1749 0.0368 0.049 Uiso 1 1 calc R U . . .
C47 C -0.0179(5) 1.1200(4) 0.0551(3) 0.0392(12) Uani 1 1 d . . . . .
C48 C -0.0771(4) 1.0489(4) 0.0916(3) 0.0377(12) Uani 1 1 d . . . . .
H48 H -0.1450 1.0412 0.0910 0.045 Uiso 1 1 calc R U . . .
C49 C -0.0377(4) 0.9915(4) 0.1274(3) 0.0348(11) Uani 1 1 d . . . . .
H49 H -0.0785 0.9442 0.1517 0.042 Uiso 1 1 calc R U . . .
C50 C 0.0054(6) 1.2510(5) -0.0178(3) 0.0549(16) Uani 1 1 d . . . . .
H50A H 0.0068 1.2174 -0.0623 0.066 Uiso 1 1 calc R U . . .
H50B H 0.0807 1.2940 0.0192 0.066 Uiso 1 1 calc R U . . .
H50C H -0.0287 1.2924 -0.0338 0.066 Uiso 1 1 calc R U . . .
C51 C -0.1662(5) 1.1596(5) 0.0076(4) 0.0572(17) Uani 1 1 d . . . . .
H51A H -0.1663 1.1814 0.0570 0.069 Uiso 1 1 calc R U . . .
H51B H -0.2204 1.0878 -0.0128 0.069 Uiso 1 1 calc R U . . .
H51C H -0.1851 1.1987 -0.0280 0.069 Uiso 1 1 calc R U . . .
C52 C 0.2288(4) 0.8851(4) 0.4450(3) 0.0374(12) Uani 1 1 d . . . . .
H52 H 0.1661 0.8896 0.4434 0.045 Uiso 1 1 calc R U . . .
C53 C 0.2544(4) 0.8222(4) 0.4849(3) 0.0406(12) Uani 1 1 d . . . . .
H53 H 0.2084 0.7822 0.5098 0.049 Uiso 1 1 calc R U . . .
C54 C 0.3488(4) 0.8159(4) 0.4897(3) 0.0368(12) Uani 1 1 d . . . . .
C55 C 0.4097(4) 0.8738(4) 0.4475(3) 0.0337(11) Uani 1 1 d . . . . .
H55 H 0.4717 0.8700 0.4465 0.040 Uiso 1 1 calc R U . . .
C56 C 0.3792(4) 0.9347(4) 0.4087(3) 0.0334(11) Uani 1 1 d . . . . .
H56 H 0.4215 0.9739 0.3815 0.040 Uiso 1 1 calc R U . . .
C57 C 0.3104(5) 0.6928(5) 0.5693(4) 0.0554(16) Uani 1 1 d . . . . .
H57A H 0.2367 0.6470 0.5311 0.066 Uiso 1 1 calc R U . . .
H57B H 0.3052 0.7338 0.6074 0.066 Uiso 1 1 calc R U . . .
H57C H 0.3426 0.6533 0.5944 0.066 Uiso 1 1 calc R U . . .
C58 C 0.4831(4) 0.7615(4) 0.5419(3) 0.0428(13) Uani 1 1 d . . . . .
H58A H 0.5439 0.8308 0.5644 0.051 Uiso 1 1 calc R U . . .
H58B H 0.4814 0.7386 0.4921 0.051 Uiso 1 1 calc R U . . .
H58C H 0.4936 0.7174 0.5757 0.051 Uiso 1 1 calc R U . . .
Cl1 Cl 0.2802(3) 0.6320(3) 0.04935(19) 0.0884(13) Uani 0.707(8) 1 d D U P A 1
Cl2 Cl 0.4845(3) 0.8205(3) 0.0732(2) 0.0931(13) Uani 0.707(8) 1 d D U P A 1
C59 C 0.3804(11) 0.7047(8) 0.0117(6) 0.081(3) Uani 0.707(8) 1 d D U P A 1
H59A H 0.4140 0.6653 0.0006 0.097 Uiso 0.707(8) 1 calc R U P A 1
H59B H 0.3434 0.7170 -0.0371 0.097 Uiso 0.707(8) 1 calc R U P A 1
Cl1A Cl 0.378(2) 0.6546(15) 0.0948(12) 0.218(8) Uani 0.293(8) 1 d D U P A 2
Cl2A Cl 0.446(3) 0.826(2) 0.0332(18) 0.312(13) Uani 0.293(8) 1 d D U P A 2
C59A C 0.357(7) 0.693(3) 0.0063(19) 0.272(13) Uani 0.293(8) 1 d D U P A 2
H59C H 0.3770 0.6606 -0.0279 0.326 Uiso 0.293(8) 1 calc R U P A 2
H59D H 0.2791 0.6753 -0.0197 0.326 Uiso 0.293(8) 1 calc R U P A 2
C60 C -0.2699(9) 0.6522(9) 0.0473(7) 0.102(3) Uani 1 1 d . . . . .
C61 C -0.3259(9) 0.6229(9) -0.0322(6) 0.109(3) Uani 1 1 d . . . . .
H61 H -0.3321 0.5665 -0.0608 0.131 Uiso 1 1 calc R U . . .
C62 C -0.3709(10) 0.6766(9) -0.0672(7) 0.114(3) Uani 1 1 d . . . . .
H62 H -0.4060 0.6569 -0.1212 0.137 Uiso 1 1 calc R U . . .
C63 C -0.3705(7) 0.7542(8) -0.0328(6) 0.092(3) Uani 1 1 d . . . . .
H63 H -0.4072 0.7870 -0.0596 0.111 Uiso 1 1 calc R U . . .
C65 C -0.2639(9) 0.7297(8) 0.0837(6) 0.107(3) Uani 1 1 d . . . . .
H65 H -0.2262 0.7507 0.1375 0.129 Uiso 1 1 calc R U . . .
C64 C -0.3131(9) 0.7833(9) 0.0442(7) 0.117(3) Uani 1 1 d . . . . .
H64 H -0.3059 0.8409 0.0720 0.140 Uiso 1 1 calc R U . . .
C66 C -0.2284(10) 0.5919(9) 0.0856(6) 0.130(4) Uani 1 1 d . . . . .
H66A H -0.1516 0.6353 0.1201 0.195 Uiso 1 1 calc R U . . .
H66B H -0.2329 0.5426 0.0479 0.195 Uiso 1 1 calc R U . . .
H66C H -0.2724 0.5564 0.1151 0.195 Uiso 1 1 calc R U . . .
C67 C 0.4186(8) 1.4205(8) 0.7641(6) 0.055(3) Uani 0.751(13) 1 d D U P B 3
C68 C 0.4227(7) 1.3798(6) 0.6979(6) 0.052(2) Uani 0.751(13) 1 d D U P B 3
H68 H 0.4581 1.3407 0.7018 0.062 Uiso 0.751(13) 1 calc R U P B 3
C69 C 0.3764(10) 1.3954(8) 0.6270(6) 0.062(3) Uani 0.751(13) 1 d D U P B 3
H69 H 0.3785 1.3664 0.5825 0.075 Uiso 0.751(13) 1 calc R U P B 3
C70 C 0.3274(10) 1.4541(9) 0.6228(6) 0.065(3) Uani 0.751(13) 1 d D U P B 3
H70 H 0.2959 1.4668 0.5751 0.078 Uiso 0.751(13) 1 calc R U P B 3
C71 C 0.3241(8) 1.4949(8) 0.6888(6) 0.055(3) Uani 0.751(13) 1 d D U P B 3
H71 H 0.2904 1.5355 0.6852 0.065 Uiso 0.751(13) 1 calc R U P B 3
C72 C 0.3667(8) 1.4788(7) 0.7564(6) 0.055(3) Uani 0.751(13) 1 d D U P B 3
H72 H 0.3620 1.5069 0.8000 0.066 Uiso 0.751(13) 1 calc R U P B 3
C73 C 0.4647(9) 1.3948(9) 0.8363(6) 0.095(4) Uani 0.751(13) 1 d D U P B 3
H73A H 0.4142 1.3251 0.8358 0.142 Uiso 0.751(13) 1 calc R U P B 3
H73B H 0.4743 1.4404 0.8794 0.142 Uiso 0.751(13) 1 calc R U P B 3
H73C H 0.5361 1.4019 0.8414 0.142 Uiso 0.751(13) 1 calc R U P B 3
C67A C 0.315(3) 1.435(3) 0.6226(16) 0.090(12) Uani 0.249(13) 1 d D U P B 4
C68A C 0.299(3) 1.492(3) 0.6710(18) 0.088(11) Uani 0.249(13) 1 d D U P B 4
H68A H 0.2567 1.5221 0.6481 0.106 Uiso 0.249(13) 1 calc R U P B 4
C69A C 0.340(3) 1.510(3) 0.7493(18) 0.091(10) Uani 0.249(13) 1 d D U P B 4
H69A H 0.3294 1.5517 0.7808 0.110 Uiso 0.249(13) 1 calc R U P B 4
C70A C 0.401(3) 1.461(3) 0.7780(18) 0.092(11) Uani 0.249(13) 1 d D U P B 4
H70A H 0.4280 1.4666 0.8316 0.111 Uiso 0.249(13) 1 calc R U P B 4
C71A C 0.422(3) 1.406(3) 0.733(2) 0.082(11) Uani 0.249(13) 1 d D U P B 4
H71A H 0.4661 1.3768 0.7558 0.099 Uiso 0.249(13) 1 calc R U P B 4
C72A C 0.379(4) 1.392(3) 0.654(2) 0.090(11) Uani 0.249(13) 1 d D U P B 4
H72A H 0.3932 1.3539 0.6226 0.108 Uiso 0.249(13) 1 calc R U P B 4
C73A C 0.263(3) 1.421(3) 0.5381(16) 0.116(13) Uani 0.249(13) 1 d D U P B 4
H73D H 0.2183 1.4541 0.5276 0.173 Uiso 0.249(13) 1 calc R U P B 4
H73E H 0.2161 1.3490 0.5143 0.173 Uiso 0.249(13) 1 calc R U P B 4
H73F H 0.3205 1.4513 0.5172 0.173 Uiso 0.249(13) 1 calc R U P B 4
C74 C -0.0052(19) 0.5751(16) 0.5112(14) 0.108(7) Uani 0.5 1 d D U P C -5
C75 C 0.0380(18) 0.5309(15) 0.5682(14) 0.091(6) Uani 0.5 1 d D U P C -5
H75 H 0.0706 0.5623 0.6209 0.109 Uiso 0.5 1 calc R U P C -5
C76 C 0.030(2) 0.4392(16) 0.5425(14) 0.088(6) Uani 0.5 1 d D U P C -5
H76 H 0.0559 0.4083 0.5801 0.106 Uiso 0.5 1 calc R U P C -5
C77 C -0.012(2) 0.3915(18) 0.4693(15) 0.109(7) Uani 0.5 1 d D U P C -5
H77 H -0.0114 0.3313 0.4557 0.131 Uiso 0.5 1 calc R U P C -5
C78 C -0.056(2) 0.4328(19) 0.4145(15) 0.115(8) Uani 0.5 1 d D U P C -5
H78 H -0.0885 0.4004 0.3620 0.138 Uiso 0.5 1 calc R U P C -5
C79 C -0.050(2) 0.5220(19) 0.4378(14) 0.094(7) Uani 0.5 1 d D U P C -5
H79 H -0.0809 0.5491 0.3991 0.113 Uiso 0.5 1 calc R U P C -5
C80 C -0.003(2) 0.6735(16) 0.5337(17) 0.177(11) Uani 0.5 1 d D U P C -5
H80A H 0.0092 0.7135 0.4952 0.266 Uiso 0.5 1 calc R U P C -5
H80B H 0.0559 0.7118 0.5834 0.266 Uiso 0.5 1 calc R U P C -5
H80C H -0.0740 0.6580 0.5368 0.266 Uiso 0.5 1 calc R U P C -5
B1 B -0.2541(5) 1.3447(5) 0.2025(4) 0.0457(16) Uani 1 1 d . . . . .

loop_
_atom_site_aniso_label
_atom_site_aniso_U_11
_atom_site_aniso_U_22
_atom_site_aniso_U_33
_atom_site_aniso_U_23
_atom_site_aniso_U_13
_atom_site_aniso_U_12
Fe1 0.0295(4) 0.0258(3) 0.0345(4) 0.0073(3) 0.0130(3) 0.0143(3)
F1 0.082(2) 0.0388(18) 0.047(2) 0.0180(15) 0.0315(18) 0.0327(18)
F2 0.077(2) 0.0439(19) 0.072(2) 0.0271(17) 0.039(2) 0.0355(19)
F3 0.065(2) 0.0279(17) 0.092(3) 0.0051(18) 0.016(2) 0.0215(17)
F4 0.121(4) 0.044(2) 0.063(3) -0.0118(19) -0.007(2) 0.043(2)
F5 0.087(3) 0.045(2) 0.046(2) 0.0027(16) 0.0012(18) 0.036(2)
F6 0.0447(18) 0.064(2) 0.053(2) 0.0257(17) 0.0196(16) 0.0293(17)
F7 0.0387(18) 0.068(2) 0.083(3) 0.033(2) 0.0248(18) 0.0318(18)
F8 0.057(2) 0.076(3) 0.088(3) 0.024(2) 0.051(2) 0.034(2)
F9 0.062(2) 0.115(3) 0.046(2) 0.018(2) 0.0307(18) 0.038(2)
F10 0.0456(19) 0.074(2) 0.0432(19) 0.0146(17) 0.0138(15) 0.0279(18)
F11 0.096(3) 0.0390(19) 0.047(2) 0.0136(16) 0.0199(19) 0.034(2)
F12 0.094(3) 0.0375(19) 0.055(2) 0.0040(16) 0.022(2) 0.030(2)
F13 0.058(2) 0.0285(16) 0.077(2) 0.0117(16) 0.0248(18) 0.0252(15)
F14 0.074(2) 0.0431(19) 0.062(2) 0.0228(17) 0.0236(19) 0.0359(18)
F15 0.065(2) 0.0415(18) 0.0453(19) 0.0078(15) 0.0126(16) 0.0282(17)
F16 0.049(2) 0.095(3) 0.043(2) 0.0062(19) 0.0215(17) 0.017(2)
F17 0.060(2) 0.095(3) 0.066(3) -0.011(2) 0.041(2) 0.009(2)
F18 0.054(2) 0.065(2) 0.110(3) 0.022(2) 0.054(2) 0.033(2)
F19 0.043(2) 0.096(3) 0.097(3) 0.049(2) 0.032(2) 0.045(2)
F20 0.0430(18) 0.076(2) 0.060(2) 0.0304(19) 0.0221(16) 0.0323(18)
F21 0.073(3) 0.124(4) 0.123(4) 0.010(3) 0.043(3) 0.042(3)
F22 0.151(5) 0.061(3) 0.093(3) 0.022(2) 0.072(3) 0.040(3)
F23 0.068(2) 0.056(2) 0.090(3) 0.011(2) 0.040(2) 0.022(2)
F24 0.079(3) 0.042(2) 0.128(4) 0.014(2) 0.061(3) 0.019(2)
O1 0.0382(19) 0.0279(17) 0.0338(19) 0.0079(14) 0.0078(15) 0.0193(16)
O2 0.0377(19) 0.0278(17) 0.0387(19) 0.0081(15) 0.0128(15) 0.0180(15)
N1 0.034(2) 0.029(2) 0.030(2) 0.0044(17) 0.0123(17) 0.0171(18)
N2 0.026(2) 0.029(2) 0.034(2) 0.0081(17) 0.0105(17) 0.0126(18)
N3 0.033(2) 0.026(2) 0.041(2) 0.0094(17) 0.0148(18) 0.0175(18)
N4 0.030(2) 0.026(2) 0.035(2) 0.0066(17) 0.0122(18) 0.0144(18)
N5 0.039(2) 0.027(2) 0.029(2) 0.0062(17) 0.0109(18) 0.0144(19)
N6 0.062(3) 0.043(3) 0.039(3) 0.014(2) 0.017(2) 0.031(2)
N7 0.027(2) 0.028(2) 0.036(2) 0.0091(17) 0.0107(17) 0.0144(17)
N8 0.041(2) 0.038(2) 0.045(3) 0.017(2) 0.016(2) 0.021(2)
C1 0.035(3) 0.026(2) 0.032(3) 0.005(2) 0.013(2) 0.012(2)
C2 0.038(3) 0.028(3) 0.041(3) 0.007(2) 0.017(2) 0.013(2)
C3 0.032(3) 0.030(3) 0.048(3) 0.009(2) 0.019(2) 0.012(2)
C4 0.032(3) 0.021(2) 0.038(3) 0.009(2) 0.015(2) 0.010(2)
C5 0.032(3) 0.028(2) 0.035(3) 0.008(2) 0.009(2) 0.015(2)
C6 0.033(3) 0.026(2) 0.035(3) 0.009(2) 0.015(2) 0.016(2)
C7 0.043(3) 0.031(3) 0.040(3) 0.007(2) 0.015(2) 0.023(2)
C8 0.035(3) 0.037(3) 0.041(3) 0.012(2) 0.015(2) 0.022(2)
C9 0.027(2) 0.029(2) 0.033(3) 0.007(2) 0.008(2) 0.015(2)
C10 0.032(3) 0.030(3) 0.036(3) 0.006(2) 0.012(2) 0.017(2)
C11 0.027(2) 0.032(3) 0.032(3) 0.006(2) 0.011(2) 0.014(2)
C12 0.033(3) 0.032(3) 0.054(3) 0.013(2) 0.023(2) 0.016(2)
C13 0.032(3) 0.028(3) 0.052(3) 0.012(2) 0.019(2) 0.011(2)
C14 0.037(3) 0.030(3) 0.033(3) 0.010(2) 0.010(2) 0.018(2)
C15 0.036(3) 0.027(2) 0.034(3) 0.009(2) 0.014(2) 0.019(2)
C16 0.032(3) 0.031(3) 0.039(3) 0.009(2) 0.013(2) 0.018(2)
C17 0.037(3) 0.028(3) 0.051(3) 0.008(2) 0.018(2) 0.018(2)
C18 0.035(3) 0.035(3) 0.039(3) 0.006(2) 0.015(2) 0.020(2)
C19 0.031(3) 0.032(3) 0.036(3) 0.005(2) 0.013(2) 0.017(2)
C20 0.030(3) 0.032(3) 0.036(3) 0.005(2) 0.012(2) 0.015(2)
C21 0.030(2) 0.029(2) 0.038(3) 0.004(2) 0.012(2) 0.016(2)
C22 0.042(3) 0.031(3) 0.039(3) 0.008(2) 0.019(2) 0.015(2)
C23 0.053(3) 0.035(3) 0.062(4) 0.025(3) 0.031(3) 0.031(3)
C24 0.042(3) 0.023(3) 0.071(4) -0.001(3) 0.011(3) 0.013(2)
C25 0.063(4) 0.034(3) 0.047(4) -0.006(3) -0.003(3) 0.025(3)
C26 0.046(3) 0.031(3) 0.054(4) 0.009(3) 0.010(3) 0.020(3)
C27 0.040(3) 0.026(2) 0.042(3) 0.009(2) 0.017(2) 0.018(2)
C28 0.038(3) 0.036(3) 0.043(3) 0.014(2) 0.017(2) 0.016(2)
C29 0.032(3) 0.039(3) 0.066(4) 0.015(3) 0.018(3) 0.021(2)
C30 0.044(3) 0.048(3) 0.065(4) 0.012(3) 0.032(3) 0.021(3)
C31 0.051(3) 0.050(3) 0.043(3) 0.009(3) 0.026(3) 0.018(3)
C32 0.035(3) 0.043(3) 0.042(3) 0.007(2) 0.014(2) 0.017(2)
C33 0.038(3) 0.027(3) 0.052(3) 0.011(2) 0.021(2) 0.018(2)
C34 0.051(3) 0.031(3) 0.045(3) 0.012(2) 0.020(3) 0.020(3)
C35 0.062(4) 0.032(3) 0.052(4) 0.011(3) 0.026(3) 0.028(3)
C36 0.041(3) 0.030(3) 0.066(4) 0.017(3) 0.025(3) 0.021(2)
C37 0.041(3) 0.033(3) 0.050(3) 0.015(2) 0.017(3) 0.019(2)
C38 0.041(3) 0.032(3) 0.045(3) 0.009(2) 0.017(2) 0.020(2)
C39 0.036(3) 0.029(3) 0.045(3) 0.004(2) 0.020(2) 0.014(2)
C40 0.041(3) 0.044(3) 0.044(3) -0.001(3) 0.018(3) 0.011(3)
C41 0.054(4) 0.050(4) 0.063(4) -0.006(3) 0.037(3) 0.012(3)
C42 0.043(3) 0.036(3) 0.079(5) 0.008(3) 0.033(3) 0.017(3)
C43 0.042(3) 0.047(3) 0.070(4) 0.021(3) 0.023(3) 0.027(3)
C44 0.044(3) 0.039(3) 0.051(3) 0.021(2) 0.026(3) 0.027(3)
C45 0.036(3) 0.033(3) 0.035(3) 0.004(2) 0.016(2) 0.011(2)
C46 0.053(3) 0.032(3) 0.029(3) 0.006(2) 0.015(2) 0.017(3)
C47 0.052(3) 0.034(3) 0.033(3) 0.007(2) 0.014(2) 0.024(3)
C48 0.037(3) 0.040(3) 0.039(3) 0.011(2) 0.012(2) 0.023(2)
C49 0.031(3) 0.032(3) 0.036(3) 0.009(2) 0.010(2) 0.013(2)
C50 0.076(4) 0.045(3) 0.046(4) 0.016(3) 0.018(3) 0.035(3)
C51 0.060(4) 0.052(4) 0.053(4) 0.013(3) 0.004(3) 0.034(3)
C52 0.035(3) 0.040(3) 0.047(3) 0.013(2) 0.019(2) 0.023(2)
C53 0.042(3) 0.044(3) 0.039(3) 0.013(2) 0.023(2) 0.018(3)
C54 0.034(3) 0.033(3) 0.036(3) 0.010(2) 0.008(2) 0.015(2)
C55 0.032(3) 0.035(3) 0.037(3) 0.010(2) 0.014(2) 0.018(2)
C56 0.032(3) 0.032(3) 0.032(3) 0.006(2) 0.012(2) 0.013(2)
C57 0.050(3) 0.053(4) 0.066(4) 0.035(3) 0.021(3) 0.026(3)
C58 0.044(3) 0.037(3) 0.049(3) 0.013(2) 0.012(3) 0.024(3)
Cl1 0.098(3) 0.094(2) 0.078(2) 0.0138(17) 0.0315(18) 0.053(2)
Cl2 0.104(3) 0.089(2) 0.084(2) 0.0014(17) 0.055(2) 0.0349(19)
C59 0.101(7) 0.071(6) 0.071(6) 0.030(5) 0.037(5) 0.039(5)
Cl1A 0.274(15) 0.227(12) 0.216(13) 0.076(10) 0.105(11) 0.164(11)
Cl2A 0.313(17) 0.303(17) 0.281(17) 0.046(13) 0.112(13) 0.124(13)
C59A 0.283(15) 0.269(14) 0.263(14) 0.066(9) 0.103(9) 0.136(9)
C60 0.104(7) 0.116(9) 0.120(9) 0.054(7) 0.061(7) 0.066(7)
C61 0.134(9) 0.114(8) 0.079(7) 0.024(6) 0.037(6) 0.062(7)
C62 0.136(10) 0.110(9) 0.110(9) 0.031(7) 0.058(7) 0.063(8)
C63 0.074(6) 0.115(8) 0.082(7) 0.023(6) 0.023(5) 0.046(6)
C65 0.113(8) 0.088(7) 0.094(7) 0.010(6) 0.021(6) 0.042(6)
C64 0.117(8) 0.108(8) 0.111(9) 0.024(7) 0.030(7) 0.054(7)
C66 0.151(10) 0.142(10) 0.107(9) 0.052(8) 0.055(8) 0.073(9)
C67 0.042(4) 0.055(5) 0.069(6) 0.014(5) 0.025(4) 0.022(4)
C68 0.047(5) 0.040(4) 0.067(6) 0.009(4) 0.027(4) 0.017(4)
C69 0.070(6) 0.047(5) 0.072(6) 0.008(5) 0.037(5) 0.024(4)
C70 0.061(6) 0.051(5) 0.074(6) 0.019(5) 0.031(5) 0.016(5)
C71 0.039(5) 0.043(5) 0.078(7) 0.028(4) 0.024(4) 0.015(4)
C72 0.040(5) 0.043(5) 0.081(6) 0.018(4) 0.022(4) 0.019(4)
C73 0.078(7) 0.106(9) 0.109(9) 0.044(7) 0.039(7) 0.049(7)
C67A 0.086(14) 0.086(14) 0.091(14) 0.039(12) 0.032(11) 0.038(11)
C68A 0.074(14) 0.083(14) 0.091(14) 0.047(11) 0.021(11) 0.030(10)
C69A 0.061(13) 0.086(14) 0.084(13) 0.037(11) 0.037(11) -0.005(10)
C70A 0.073(14) 0.095(15) 0.087(14) 0.026(12) 0.045(11) 0.015(10)
C71A 0.068(13) 0.088(14) 0.087(15) 0.024(12) 0.038(11) 0.030(10)
C72A 0.082(14) 0.088(14) 0.086(15) 0.034(12) 0.040(12) 0.026(11)
C73A 0.13(2) 0.11(2) 0.12(2) 0.031(19) 0.041(19) 0.074(19)
C74 0.086(10) 0.115(12) 0.121(12) 0.022(11) 0.068(9) 0.029(9)
C75 0.078(10) 0.096(11) 0.097(11) 0.007(9) 0.047(9) 0.035(9)
C76 0.077(10) 0.108(12) 0.078(10) 0.025(9) 0.049(8) 0.031(9)
C77 0.093(11) 0.109(12) 0.122(12) 0.002(10) 0.067(9) 0.033(9)
C78 0.077(10) 0.139(14) 0.100(12) 0.021(11) 0.046(9) 0.024(10)
C79 0.069(9) 0.119(13) 0.105(12) 0.059(11) 0.046(8) 0.043(9)
C80 0.122(16) 0.16(2) 0.24(2) 0.044(18) 0.132(16) 0.023(14)
B1 0.035(3) 0.041(4) 0.054(4) 0.009(3) 0.025(3) 0.008(3)

loop_
_atom_type_symbol
_atom_type_description
_atom_type_scat_dispersion_real
_atom_type_scat_dispersion_imag
_atom_type_scat_source
C C 0.0033 0.0016 'International Tables Vol C Tables 4.2.6.8 and 6.1.1.4'
H H 0.0000 0.0000 'International Tables Vol C Tables 4.2.6.8 and 6.1.1.4'
B B 0.0013 0.0007 'International Tables Vol C Tables 4.2.6.8 and 6.1.1.4'
F F 0.0171 0.0103 'International Tables Vol C Tables 4.2.6.8 and 6.1.1.4'
Fe Fe 0.3463 0.8444 'International Tables Vol C Tables 4.2.6.8 and 6.1.1.4'
N N 0.0061 0.0033 'International Tables Vol C Tables 4.2.6.8 and 6.1.1.4'
O O 0.0106 0.0060 'International Tables Vol C Tables 4.2.6.8 and 6.1.1.4'
Cl Cl 0.1484 0.1585 'International Tables Vol C Tables 4.2.6.8 and 6.1.1.4'

loop_
_geom_angle_atom_site_label_1
_geom_angle_atom_site_label_2
_geom_angle_atom_site_label_3
_geom_angle
O1 Fe1 O2 178.63(16)
O1 Fe1 N4 85.37(15)
O2 Fe1 N4 93.91(15)
O1 Fe1 N3 89.20(16)
O2 Fe1 N3 91.95(16)
N4 Fe1 N3 88.88(16)
O1 Fe1 N2 94.05(15)
O2 Fe1 N2 86.68(15)
N4 Fe1 N2 179.37(17)
N3 Fe1 N2 90.86(16)
O1 Fe1 N1 91.43(15)
O2 Fe1 N1 87.42(15)
N4 Fe1 N1 91.47(16)
N3 Fe1 N1 179.30(17)
N2 Fe1 N1 88.79(16)
N5 O1 Fe1 119.4(3)
N7 O2 Fe1 120.0(3)
C4 N1 C1 105.3(4)
C4 N1 Fe1 128.5(3)
C1 N1 Fe1 125.9(3)
C9 N2 C6 104.8(4)
C9 N2 Fe1 126.7(3)
C6 N2 Fe1 128.4(3)
C11 N3 C14 104.6(4)
C11 N3 Fe1 126.8(3)
C14 N3 Fe1 128.7(3)
C19 N4 C16 105.1(4)
C19 N4 Fe1 126.0(3)
C16 N4 Fe1 128.8(3)
C45 N5 C49 120.3(4)
C45 N5 O1 120.4(4)
C49 N5 O1 119.2(4)
C47 N6 C51 121.6(5)
C47 N6 C50 120.6(5)
C51 N6 C50 117.8(5)
C56 N7 C52 120.3(4)
C56 N7 O2 120.0(4)
C52 N7 O2 119.6(4)
C54 N8 C57 120.5(5)
C54 N8 C58 120.4(4)
C57 N8 C58 119.1(4)
N1 C1 C20 125.2(4)
N1 C1 C2 110.6(4)
C20 C1 C2 124.1(5)
C3 C2 C1 106.3(5)
C3 C2 H2 126.8
C1 C2 H2 126.8
C2 C3 C4 107.6(4)
C2 C3 H3 126.2
C4 C3 H3 126.2
N1 C4 C5 125.0(4)
N1 C4 C3 110.2(4)
C5 C4 C3 124.8(4)
C6 C5 C4 124.3(4)
C6 C5 C21 117.6(4)
C4 C5 C21 117.9(4)
C5 C6 N2 124.9(4)
C5 C6 C7 124.5(4)
N2 C6 C7 110.6(4)
C8 C7 C6 106.9(4)
C8 C7 H7 126.6
C6 C7 H7 126.6
C7 C8 C9 107.2(4)
C7 C8 H8 126.4
C9 C8 H8 126.4
N2 C9 C10 125.5(4)
N2 C9 C8 110.5(4)
C10 C9 C8 124.0(5)
C9 C10 C11 125.1(5)
C9 C10 C27 118.0(4)
C11 C10 C27 116.9(4)
N3 C11 C10 125.0(4)
N3 C11 C12 110.6(4)
C10 C11 C12 124.4(4)
C13 C12 C11 107.4(4)
C13 C12 H12 126.3
C11 C12 H12 126.3
C12 C13 C14 106.7(4)
C12 C13 H13 126.7
C14 C13 H13 126.7
N3 C14 C15 124.7(4)
N3 C14 C13 110.8(4)
C15 C14 C13 124.5(4)
C16 C15 C14 123.8(4)
C16 C15 C33 117.8(4)
C14 C15 C33 118.4(4)
N4 C16 C15 125.1(4)
N4 C16 C17 110.5(4)
C15 C16 C17 124.4(4)
C18 C17 C16 107.2(4)
C18 C17 H17 126.4
C16 C17 H17 126.4
C17 C18 C19 106.7(4)
C17 C18 H18 126.6
C19 C18 H18 126.6
N4 C19 C20 125.9(4)
N4 C19 C18 110.5(4)
C20 C19 C18 123.6(5)
C19 C20 C1 125.2(5)
C19 C20 C39 117.5(4)
C1 C20 C39 117.2(4)
C22 C21 C26 116.8(5)
C22 C21 C5 123.0(4)
C26 C21 C5 120.2(5)
F1 C22 C21 120.2(4)
F1 C22 C23 117.9(5)
C21 C22 C23 121.9(5)
F2 C23 C24 120.2(5)
F2 C23 C22 120.4(5)
C24 C23 C22 119.4(5)
F3 C24 C25 120.9(5)
F3 C24 C23 119.1(5)
C25 C24 C23 120.0(5)
F4 C25 C26 120.5(6)
F4 C25 C24 120.2(5)
C26 C25 C24 119.3(5)
F5 C26 C25 118.0(5)
F5 C26 C21 119.4(5)
C25 C26 C21 122.6(5)
C32 C27 C28 117.0(5)
C32 C27 C10 122.0(5)
C28 C27 C10 120.9(5)
F6 C28 C27 120.5(5)
F6 C28 C29 118.4(5)
C27 C28 C29 121.1(5)
F7 C29 C30 119.8(5)
F7 C29 C28 120.1(5)
C30 C29 C28 120.0(5)
F8 C30 C29 119.8(5)
F8 C30 C31 120.0(6)
C29 C30 C31 120.2(5)
F9 C31 C30 119.6(5)
F9 C31 C32 121.4(6)
C30 C31 C32 118.9(5)
F10 C32 C27 119.4(5)
F10 C32 C31 117.9(5)
C27 C32 C31 122.7(5)
C34 C33 C38 115.5(5)
C34 C33 C15 121.9(5)
C38 C33 C15 122.5(5)
F11 C34 C33 119.7(5)
F11 C34 C35 117.6(5)
C33 C34 C35 122.8(5)
F12 C35 C36 120.3(5)
F12 C35 C34 120.0(5)
C36 C35 C34 119.6(5)
F13 C36 C37 120.2(5)
F13 C36 C35 120.1(5)
C37 C36 C35 119.6(5)
F14 C37 C36 119.9(5)
F14 C37 C38 120.2(5)
C36 C37 C38 119.9(5)
F15 C38 C37 118.4(5)
F15 C38 C33 119.0(4)
C37 C38 C33 122.6(5)
C40 C39 C44 116.0(5)
C40 C39 C20 123.6(5)
C44 C39 C20 120.3(5)
F16 C40 C39 119.2(5)
F16 C40 C41 118.3(5)
C39 C40 C41 122.5(6)
F17 C41 C42 121.0(6)
F17 C41 C40 120.4(6)
C42 C41 C40 118.6(6)
F18 C42 C43 119.7(6)
F18 C42 C41 119.3(6)
C43 C42 C41 121.0(6)
F19 C43 C42 120.8(5)
F19 C43 C44 120.4(6)
C42 C43 C44 118.7(6)
F20 C44 C43 117.7(5)
F20 C44 C39 119.2(5)
C43 C44 C39 123.1(5)
N5 C45 C46 121.2(5)
N5 C45 H45 119.4
C46 C45 H45 119.4
C45 C46 C47 120.7(5)
C45 C46 H46 119.7
C47 C46 H46 119.7
N6 C47 C48 121.1(5)
N6 C47 C46 122.9(5)
C48 C47 C46 116.1(5)
C49 C48 C47 120.5(5)
C49 C48 H48 119.7
C47 C48 H48 119.7
N5 C49 C48 121.2(5)
N5 C49 H49 119.4
C48 C49 H49 119.4
N6 C50 H50A 109.5
N6 C50 H50B 109.5
H50A C50 H50B 109.5
N6 C50 H50C 109.5
H50A C50 H50C 109.5
H50B C50 H50C 109.5
N6 C51 H51A 109.5
N6 C51 H51B 109.5
H51A C51 H51B 109.5
N6 C51 H51C 109.5
H51A C51 H51C 109.5
H51B C51 H51C 109.5
N7 C52 C53 120.9(5)
N7 C52 H52 119.5
C53 C52 H52 119.5
C52 C53 C54 120.6(5)
C52 C53 H53 119.7
C54 C53 H53 119.7
N8 C54 C53 122.0(5)
N8 C54 C55 121.8(5)
C53 C54 C55 116.2(5)
C56 C55 C54 120.0(5)
C56 C55 H55 120.0
C54 C55 H55 120.0
N7 C56 C55 121.9(5)
N7 C56 H56 119.1
C55 C56 H56 119.1
N8 C57 H57A 109.5
N8 C57 H57B 109.5
H57A C57 H57B 109.5
N8 C57 H57C 109.5
H57A C57 H57C 109.5
H57B C57 H57C 109.5
N8 C58 H58A 109.5
N8 C58 H58B 109.5
H58A C58 H58B 109.5
N8 C58 H58C 109.5
H58A C58 H58C 109.5
H58B C58 H58C 109.5
Cl2 C59 Cl1 113.4(7)
Cl2 C59 H59A 108.9
Cl1 C59 H59A 108.9
Cl2 C59 H59B 108.9
Cl1 C59 H59B 108.9
H59A C59 H59B 107.7
Cl2A C59A Cl1A 103.5(19)
Cl2A C59A H59C 111.1
Cl1A C59A H59C 111.1
Cl2A C59A H59D 111.1
Cl1A C59A H59D 111.1
H59C C59A H59D 109.0
C65 C60 C61 118.3(11)
C65 C60 C66 122.4(12)
C61 C60 C66 119.1(12)
C62 C61 C60 118.6(11)
C62 C61 H61 120.7
C60 C61 H61 120.7
C63 C62 C61 125.8(12)
C63 C62 H62 117.1
C61 C62 H62 117.1
C62 C63 C64 114.8(11)
C62 C63 H63 122.6
C64 C63 H63 122.6
C60 C65 C64 120.8(11)
C60 C65 H65 119.6
C64 C65 H65 119.6
C63 C64 C65 121.6(11)
C63 C64 H64 119.2
C65 C64 H64 119.2
C60 C66 H66A 109.5
C60 C66 H66B 109.5
H66A C66 H66B 109.5
C60 C66 H66C 109.5
H66A C66 H66C 109.5
H66B C66 H66C 109.5
C72 C67 C68 117.6(9)
C72 C67 C73 124.6(10)
C68 C67 C73 117.7(10)
C69 C68 C67 121.8(9)
C69 C68 H68 119.1
C67 C68 H68 119.1
C70 C69 C68 118.2(9)
C70 C69 H69 120.9
C68 C69 H69 120.9
C69 C70 C71 119.8(10)
C69 C70 H70 120.1
C71 C70 H70 120.1
C72 C71 C70 122.0(10)
C72 C71 H71 119.0
C70 C71 H71 119.0
C71 C72 C67 120.5(10)
C71 C72 H72 119.7
C67 C72 H72 119.7
C67 C73 H73A 109.5
C67 C73 H73B 109.5
H73A C73 H73B 109.5
C67 C73 H73C 109.5
H73A C73 H73C 109.5
H73B C73 H73C 109.5
C68A C67A C72A 119(2)
C68A C67A C73A 119(2)
C72A C67A C73A 122(2)
C69A C68A C67A 126(2)
C69A C68A H68A 117.1
C67A C68A H68A 117.1
C68A C69A C70A 113(2)
C68A C69A H69A 123.5
C70A C69A H69A 123.5
C71A C70A C69A 124(2)
C71A C70A H70A 118.0
C69A C70A H70A 118.0
C70A C71A C72A 120(2)
C70A C71A H71A 120.2
C72A C71A H71A 120.2
C67A C72A C71A 119(2)
C67A C72A H72A 120.5
C71A C72A H72A 120.5
C67A C73A H73D 109.5
C67A C73A H73E 109.5
H73D C73A H73E 109.5
C67A C73A H73F 109.5
H73D C73A H73F 109.5
H73E C73A H73F 109.5
C79 C74 C75 115.6(16)
C79 C74 C80 124(2)
C75 C74 C80 121(2)
C76 C75 C74 116.8(16)
C76 C75 H75 121.6
C74 C75 H75 121.6
C77 C76 C75 125.4(18)
C77 C76 H76 117.3
C75 C76 H76 117.3
C76 C77 C78 117.8(19)
C76 C77 H77 121.1
C78 C77 H77 121.1
C79 C78 C77 118.3(18)
C79 C78 H78 120.9
C77 C78 H78 120.9
C74 C79 C78 126.1(17)
C74 C79 H79 117.0
C78 C79 H79 117.0
C74 C80 H80A 109.5
C74 C80 H80B 109.5
H80A C80 H80B 109.5
C74 C80 H80C 109.5
H80A C80 H80C 109.5
H80B C80 H80C 109.5
F24 B1 F22 112.0(6)
F24 B1 F21 114.4(6)
F22 B1 F21 104.7(5)
F24 B1 F23 109.0(5)
F22 B1 F23 110.0(6)
F21 B1 F23 106.6(5)

loop_
_geom_bond_atom_site_label_1
_geom_bond_atom_site_label_2
_geom_bond_distance
Fe1 O1 1.904(3)
Fe1 O2 1.911(3)
Fe1 N4 1.991(4)
Fe1 N3 1.994(4)
Fe1 N2 1.996(4)
Fe1 N1 2.001(4)
F1 C22 1.340(6)
F2 C23 1.345(6)
F3 C24 1.350(6)
F4 C25 1.351(7)
F5 C26 1.349(6)
F6 C28 1.331(6)
F7 C29 1.345(6)
F8 C30 1.346(6)
F9 C31 1.333(7)
F10 C32 1.350(6)
F11 C34 1.349(6)
F12 C35 1.341(6)
F13 C36 1.336(6)
F14 C37 1.345(6)
F15 C38 1.350(6)
F16 C40 1.352(7)
F17 C41 1.340(7)
F18 C42 1.351(6)
F19 C43 1.337(7)
F20 C44 1.352(6)
F21 B1 1.375(8)
F22 B1 1.358(8)
F23 B1 1.416(8)
F24 B1 1.340(7)
O1 N5 1.371(5)
O2 N7 1.364(5)
N1 C4 1.372(6)
N1 C1 1.378(6)
N2 C9 1.371(6)
N2 C6 1.386(6)
N3 C11 1.379(6)
N3 C14 1.392(6)
N4 C19 1.372(6)
N4 C16 1.383(6)
N5 C45 1.348(6)
N5 C49 1.351(6)
N6 C47 1.352(7)
N6 C51 1.449(8)
N6 C50 1.456(7)
N7 C56 1.340(6)
N7 C52 1.349(6)
N8 C54 1.354(6)
N8 C57 1.455(7)
N8 C58 1.455(7)
C1 C20 1.392(7)
C1 C2 1.444(7)
C2 C3 1.346(7)
C2 H2 0.9500
C3 C4 1.442(7)
C3 H3 0.9500
C4 C5 1.391(7)
C5 C6 1.385(7)
C5 C21 1.505(6)
C6 C7 1.428(7)
C7 C8 1.347(7)
C7 H7 0.9500
C8 C9 1.435(7)
C8 H8 0.9500
C9 C10 1.388(7)
C10 C11 1.392(7)
C10 C27 1.504(7)
C11 C12 1.437(7)
C12 C13 1.351(7)
C12 H12 0.9500
C13 C14 1.432(7)
C13 H13 0.9500
C14 C15 1.397(7)
C15 C16 1.394(7)
C15 C33 1.498(6)
C16 C17 1.433(7)
C17 C18 1.348(7)
C17 H17 0.9500
C18 C19 1.446(7)
C18 H18 0.9500
C19 C20 1.384(7)
C20 C39 1.498(7)
C21 C22 1.377(7)
C21 C26 1.381(7)
C22 C23 1.382(7)
C23 C24 1.375(8)
C24 C25 1.373(9)
C25 C26 1.369(7)
C27 C32 1.376(7)
C27 C28 1.386(7)
C28 C29 1.386(7)
C29 C30 1.367(8)
C30 C31 1.374(9)
C31 C32 1.377(8)
C33 C34 1.378(7)
C33 C38 1.388(7)
C34 C35 1.387(7)
C35 C36 1.367(8)
C36 C37 1.365(8)
C37 C38 1.381(7)
C39 C40 1.373(8)
C39 C44 1.386(7)
C40 C41 1.391(8)
C41 C42 1.375(9)
C42 C43 1.358(9)
C43 C44 1.378(8)
C45 C46 1.352(7)
C45 H45 0.9500
C46 C47 1.420(8)
C46 H46 0.9500
C47 C48 1.414(7)
C48 C49 1.357(7)
C48 H48 0.9500
C49 H49 0.9500
C50 H50A 0.9800
C50 H50B 0.9800
C50 H50C 0.9800
C51 H51A 0.9800
C51 H51B 0.9800
C51 H51C 0.9800
C52 C53 1.362(7)
C52 H52 0.9500
C53 C54 1.414(7)
C53 H53 0.9500
C54 C55 1.420(7)
C55 C56 1.359(7)
C55 H55 0.9500
C56 H56 0.9500
C57 H57A 0.9800
C57 H57B 0.9800
C57 H57C 0.9800
C58 H58A 0.9800
C58 H58B 0.9800
C58 H58C 0.9800
Cl1 C59 1.778(12)
Cl2 C59 1.750(10)
C59 H59A 0.9900
C59 H59B 0.9900
Cl1A C59A 1.78(2)
Cl2A C59A 1.78(2)
C59A H59C 0.9900
C59A H59D 0.9900
C60 C65 1.297(13)
C60 C61 1.403(14)
C60 C66 1.432(13)
C61 C62 1.350(14)
C61 H61 0.9500
C62 C63 1.326(13)
C62 H62 0.9500
C63 C64 1.365(13)
C63 H63 0.9500
C65 C64 1.421(14)
C65 H65 0.9500
C64 H64 0.9500
C66 H66A 0.9800
C66 H66B 0.9800
C66 H66C 0.9800
C67 C72 1.404(11)
C67 C68 1.406(11)
C67 C73 1.482(12)
C68 C69 1.388(12)
C68 H68 0.9500
C69 C70 1.380(12)
C69 H69 0.9500
C70 C71 1.398(12)
C70 H70 0.9500
C71 C72 1.326(12)
C71 H71 0.9500
C72 H72 0.9500
C73 H73A 0.9800
C73 H73B 0.9800
C73 H73C 0.9800
C67A C68A 1.385(18)
C67A C72A 1.386(18)
C67A C73A 1.499(18)
C68A C69A 1.373(18)
C68A H68A 0.9500
C69A C70A 1.414(19)
C69A H69A 0.9500
C70A C71A 1.379(18)
C70A H70A 0.9500
C71A C72A 1.388(18)
C71A H71A 0.9500
C72A H72A 0.9500
C73A H73D 0.9800
C73A H73E 0.9800
C73A H73F 0.9800
C74 C79 1.364(16)
C74 C75 1.433(16)
C74 C80 1.532(17)
C75 C76 1.403(17)
C75 H75 0.9500
C76 C77 1.340(17)
C76 H76 0.9500
C77 C78 1.379(17)
C77 H77 0.9500
C78 C79 1.375(17)
C78 H78 0.9500
C79 H79 0.9500
C80 H80A 0.9800
C80 H80B 0.9800
C80 H80C 0.9800

loop_
_geom_torsion_atom_site_label_1
_geom_torsion_atom_site_label_2
_geom_torsion_atom_site_label_3
_geom_torsion_atom_site_label_4
_geom_torsion
Fe1 O1 N5 C45 93.5(4)
Fe1 O1 N5 C49 -89.6(4)
Fe1 O2 N7 C56 89.3(4)
Fe1 O2 N7 C52 -95.0(5)
C4 N1 C1 C20 179.1(5)
Fe1 N1 C1 C20 4.0(7)
C4 N1 C1 C2 -0.2(5)
Fe1 N1 C1 C2 -175.3(3)
N1 C1 C2 C3 -0.2(6)
C20 C1 C2 C3 -179.5(5)
C1 C2 C3 C4 0.5(6)
C1 N1 C4 C5 -178.6(5)
Fe1 N1 C4 C5 -3.7(7)
C1 N1 C4 C3 0.5(5)
Fe1 N1 C4 C3 175.4(3)
C2 C3 C4 N1 -0.6(6)
C2 C3 C4 C5 178.5(5)
N1 C4 C5 C6 1.7(8)
C3 C4 C5 C6 -177.3(5)
N1 C4 C5 C21 177.1(4)
C3 C4 C5 C21 -1.9(7)
C4 C5 C6 N2 0.4(8)
C21 C5 C6 N2 -175.0(4)
C4 C5 C6 C7 178.8(5)
C21 C5 C6 C7 3.4(7)
C9 N2 C6 C5 176.0(5)
Fe1 N2 C6 C5 -0.5(7)
C9 N2 C6 C7 -2.6(5)
Fe1 N2 C6 C7 -179.0(3)
C5 C6 C7 C8 -176.8(5)
N2 C6 C7 C8 1.8(6)
C6 C7 C8 C9 -0.3(6)
C6 N2 C9 C10 -178.5(5)
Fe1 N2 C9 C10 -1.9(7)
C6 N2 C9 C8 2.4(5)
Fe1 N2 C9 C8 178.9(3)
C7 C8 C9 N2 -1.3(6)
C7 C8 C9 C10 179.5(5)
N2 C9 C10 C11 -0.5(8)
C8 C9 C10 C11 178.5(5)
N2 C9 C10 C27 178.6(4)
C8 C9 C10 C27 -2.3(7)
C14 N3 C11 C10 -179.1(5)
Fe1 N3 C11 C10 1.1(7)
C14 N3 C11 C12 -0.7(5)
Fe1 N3 C11 C12 179.5(3)
C9 C10 C11 N3 1.0(8)
C27 C10 C11 N3 -178.2(4)
C9 C10 C11 C12 -177.2(5)
C27 C10 C11 C12 3.6(7)
N3 C11 C12 C13 0.5(6)
C10 C11 C12 C13 178.9(5)
C11 C12 C13 C14 0.0(6)
C11 N3 C14 C15 -179.4(5)
Fe1 N3 C14 C15 0.4(7)
C11 N3 C14 C13 0.7(5)
Fe1 N3 C14 C13 -179.5(3)
C12 C13 C14 N3 -0.4(6)
C12 C13 C14 C15 179.7(5)
N3 C14 C15 C16 0.3(8)
C13 C14 C15 C16 -179.8(5)
N3 C14 C15 C33 -179.1(5)
C13 C14 C15 C33 0.8(7)
C19 N4 C16 C15 178.4(5)
Fe1 N4 C16 C15 -3.2(7)
C19 N4 C16 C17 0.7(5)
Fe1 N4 C16 C17 179.1(3)
C14 C15 C16 N4 1.1(8)
C33 C15 C16 N4 -179.5(5)
C14 C15 C16 C17 178.5(5)
C33 C15 C16 C17 -2.1(7)
N4 C16 C17 C18 -0.3(6)
C15 C16 C17 C18 -178.0(5)
C16 C17 C18 C19 -0.3(6)
C16 N4 C19 C20 -178.2(5)
Fe1 N4 C19 C20 3.3(7)
C16 N4 C19 C18 -0.9(5)
Fe1 N4 C19 C18 -179.4(3)
C17 C18 C19 N4 0.7(6)
C17 C18 C19 C20 178.2(5)
N4 C19 C20 C1 -4.4(8)
C18 C19 C20 C1 178.6(5)
N4 C19 C20 C39 171.5(5)
C18 C19 C20 C39 -5.5(7)
N1 C1 C20 C19 0.4(8)
C2 C1 C20 C19 179.6(5)
N1 C1 C20 C39 -175.5(5)
C2 C1 C20 C39 3.7(7)
C6 C5 C21 C22 -105.2(6)
C4 C5 C21 C22 79.1(6)
C6 C5 C21 C26 75.0(6)
C4 C5 C21 C26 -100.7(6)
C26 C21 C22 F1 -179.3(5)
C5 C21 C22 F1 0.9(8)
C26 C21 C22 C23 0.2(8)
C5 C21 C22 C23 -179.6(5)
F1 C22 C23 F2 0.1(8)
C21 C22 C23 F2 -179.4(5)
F1 C22 C23 C24 178.9(5)
C21 C22 C23 C24 -0.6(8)
F2 C23 C24 F3 -0.8(8)
C22 C23 C24 F3 -179.6(5)
F2 C23 C24 C25 179.4(5)
C22 C23 C24 C25 0.6(9)
F3 C24 C25 F4 1.0(10)
C23 C24 C25 F4 -179.3(6)
F3 C24 C25 C26 -180.0(6)
C23 C24 C25 C26 -0.2(10)
F4 C25 C26 F5 -1.2(9)
C24 C25 C26 F5 179.8(6)
F4 C25 C26 C21 178.8(6)
C24 C25 C26 C21 -0.2(10)
C22 C21 C26 F5 -179.8(5)
C5 C21 C26 F5 0.1(8)
C22 C21 C26 C25 0.2(9)
C5 C21 C26 C25 -179.9(6)
C9 C10 C27 C32 -100.7(6)
C11 C10 C27 C32 78.5(6)
C9 C10 C27 C28 76.0(6)
C11 C10 C27 C28 -104.8(6)
C32 C27 C28 F6 179.7(5)
C10 C27 C28 F6 2.9(7)
C32 C27 C28 C29 -0.9(8)
C10 C27 C28 C29 -177.7(5)
F6 C28 C29 F7 1.9(8)
C27 C28 C29 F7 -177.5(5)
F6 C28 C29 C30 -179.0(5)
C27 C28 C29 C30 1.6(8)
F7 C29 C30 F8 0.0(9)
C28 C29 C30 F8 -179.1(5)
F7 C29 C30 C31 177.5(5)
C28 C29 C30 C31 -1.6(9)
F8 C30 C31 F9 -1.1(9)
C29 C30 C31 F9 -178.7(5)
F8 C30 C31 C32 178.5(5)
C29 C30 C31 C32 1.0(9)
C28 C27 C32 F10 -179.6(5)
C10 C27 C32 F10 -2.8(8)
C28 C27 C32 C31 0.3(8)
C10 C27 C32 C31 177.1(5)
F9 C31 C32 F10 -0.8(9)
C30 C31 C32 F10 179.6(5)
F9 C31 C32 C27 179.3(5)
C30 C31 C32 C27 -0.3(9)
C16 C15 C33 C34 -76.3(7)
C14 C15 C33 C34 103.2(6)
C16 C15 C33 C38 100.7(6)
C14 C15 C33 C38 -79.9(6)
C38 C33 C34 F11 -178.7(5)
C15 C33 C34 F11 -1.5(8)
C38 C33 C34 C35 0.4(8)
C15 C33 C34 C35 177.5(5)
F11 C34 C35 F12 0.0(8)
C33 C34 C35 F12 -179.1(5)
F11 C34 C35 C36 179.7(5)
C33 C34 C35 C36 0.7(9)
F12 C35 C36 F13 1.7(8)
C34 C35 C36 F13 -178.1(5)
F12 C35 C36 C37 178.1(5)
C34 C35 C36 C37 -1.7(9)
F13 C36 C37 F14 -1.4(8)
C35 C36 C37 F14 -177.8(5)
F13 C36 C37 C38 178.0(5)
C35 C36 C37 C38 1.6(8)
F14 C37 C38 F15 0.6(8)
C36 C37 C38 F15 -178.9(5)
F14 C37 C38 C33 178.9(5)
C36 C37 C38 C33 -0.6(8)
C34 C33 C38 F15 177.9(5)
C15 C33 C38 F15 0.8(8)
C34 C33 C38 C37 -0.4(8)
C15 C33 C38 C37 -177.5(5)
C19 C20 C39 C40 95.6(6)
C1 C20 C39 C40 -88.2(6)
C19 C20 C39 C44 -83.3(6)
C1 C20 C39 C44 93.0(6)
C44 C39 C40 F16 -178.7(5)
C20 C39 C40 F16 2.4(8)
C44 C39 C40 C41 2.5(8)
C20 C39 C40 C41 -176.4(5)
F16 C40 C41 F17 0.6(9)
C39 C40 C41 F17 179.5(5)
F16 C40 C41 C42 178.2(5)
C39 C40 C41 C42 -2.9(9)
F17 C41 C42 F18 -1.3(9)
C40 C41 C42 F18 -178.9(5)
F17 C41 C42 C43 179.0(6)
C40 C41 C42 C43 1.4(9)
F18 C42 C43 F19 1.5(9)
C41 C42 C43 F19 -178.8(6)
F18 C42 C43 C44 -179.3(5)
C41 C42 C43 C44 0.4(9)
F19 C43 C44 F20 -2.6(8)
C42 C43 C44 F20 178.2(5)
F19 C43 C44 C39 178.3(5)
C42 C43 C44 C39 -0.8(9)
C40 C39 C44 F20 -179.6(5)
C20 C39 C44 F20 -0.7(7)
C40 C39 C44 C43 -0.6(8)
C20 C39 C44 C43 178.3(5)
C49 N5 C45 C46 -1.6(7)
O1 N5 C45 C46 175.3(4)
N5 C45 C46 C47 0.4(8)
C51 N6 C47 C48 -4.7(8)
C50 N6 C47 C48 177.9(5)
C51 N6 C47 C46 174.2(5)
C50 N6 C47 C46 -3.3(8)
C45 C46 C47 N6 -178.1(5)
C45 C46 C47 C48 0.8(7)
N6 C47 C48 C49 178.0(5)
C46 C47 C48 C49 -0.9(8)
C45 N5 C49 C48 1.5(7)
O1 N5 C49 C48 -175.4(4)
C47 C48 C49 N5 -0.2(8)
C56 N7 C52 C53 0.7(8)
O2 N7 C52 C53 -174.9(5)
N7 C52 C53 C54 1.5(8)
C57 N8 C54 C53 5.7(8)
C58 N8 C54 C53 -173.8(5)
C57 N8 C54 C55 -174.4(5)
C58 N8 C54 C55 6.0(8)
C52 C53 C54 N8 176.5(5)
C52 C53 C54 C55 -3.4(8)
N8 C54 C55 C56 -176.6(5)
C53 C54 C55 C56 3.2(7)
C52 N7 C56 C55 -0.9(7)
O2 N7 C56 C55 174.7(4)
C54 C55 C56 N7 -1.1(8)
C65 C60 C61 C62 0.1(17)
C66 C60 C61 C62 175.7(10)
C60 C61 C62 C63 -2.4(19)
C61 C62 C63 C64 4.0(17)
C61 C60 C65 C64 0.1(17)
C66 C60 C65 C64 -175.3(10)
C62 C63 C64 C65 -3.6(16)
C60 C65 C64 C63 1.7(18)
C72 C67 C68 C69 -0.6(11)
C73 C67 C68 C69 176.6(9)
C67 C68 C69 C70 1.3(12)
C68 C69 C70 C71 -0.8(14)
C69 C70 C71 C72 -0.3(14)
C70 C71 C72 C67 0.9(14)
C68 C67 C72 C71 -0.5(13)
C73 C67 C72 C71 -177.5(10)
C72A C67A C68A C69A -1(2)
C73A C67A C68A C69A 179(3)
C67A C68A C69A C70A -1(2)
C68A C69A C70A C71A 4(5)
C69A C70A C71A C72A -3(6)
C68A C67A C72A C71A 2(5)
C73A C67A C72A C71A -178(3)
C70A C71A C72A C67A 0(6)
C79 C74 C75 C76 0.4(17)
C80 C74 C75 C76 178.1(15)
C74 C75 C76 C77 2.1(19)
C75 C76 C77 C78 -3(3)
C76 C77 C78 C79 2(3)
C75 C74 C79 C78 -1(3)
C80 C74 C79 C78 -179(2)
C77 C78 C79 C74 0(3)
